data_7110478
loop_
_publ_author_name
'Shin, Jun Ho'
'Parkin, Gerard'

_publ_section_title
;
 The ansa-effect in permethyltantalocene chemistry: a [Me2Si] ansa bridge
 promotes olefin-insertion and reductive-elimination reactions for
 [Me2Si(C5Me4)2]Ta(\h2-C2H4)H and [Me2Si(C5Me4)2]TaH3
;
_journal_issue 10
_journal_name_full 'Chemical Communications'
_journal_page_first 887
_journal_paper_doi 10.1039/a900895k
_journal_year 1999
_chemical_formula_sum 'C22 H35 Si Ta'
_chemical_formula_weight 508.54
_chemical_name_systematic
;

 ?

;
_space_group_IT_number 62
_symmetry_cell_setting orthorhombic
_symmetry_space_group_name_Hall '-P 2ac 2n'
_symmetry_space_group_name_H-M 'P n m a'
_atom_sites_solution_hydrogens geom
_atom_sites_solution_primary direct
_atom_sites_solution_secondary difmap
_audit_creation_method SHELXL-97
_cell_angle_alpha 90.00
_cell_angle_beta 90.00
_cell_angle_gamma 90.00
_cell_formula_units_Z 4
_cell_length_a 10.1777(6)
_cell_length_b 14.7904(8)
_cell_length_c 13.6189(8)
_cell_measurement_temperature 223(2)
_cell_volume 2050.1(2)
_computing_cell_refinement 'Bruker SMART'
_computing_data_collection 'Bruker SMART'
_computing_data_reduction 'Bruker SHELXTL'
_computing_molecular_graphics 'Bruker SHELXTL'
_computing_publication_material 'Bruker SHELXTL'
_computing_structure_refinement 'SHELXL-97 (Sheldrick, 1997)'
_computing_structure_solution 'SHELXS-97 (Sheldrick, 1990)'
_diffrn_ambient_temperature 223(2)
_diffrn_measured_fraction_theta_full 0.962
_diffrn_measured_fraction_theta_max 0.962
_diffrn_measurement_device_type 'CCD area detector'
_diffrn_measurement_method 'phi and omega scans'
_diffrn_radiation_monochromator graphite
_diffrn_radiation_source 'fine-focus sealed tube'
_diffrn_radiation_type MoK\a
_diffrn_radiation_wavelength 0.71073
_diffrn_reflns_av_R_equivalents 0.0306
_diffrn_reflns_av_sigmaI/netI 0.0181
_diffrn_reflns_limit_h_max 13
_diffrn_reflns_limit_h_min -12
_diffrn_reflns_limit_k_max 19
_diffrn_reflns_limit_k_min -19
_diffrn_reflns_limit_l_max 14
_diffrn_reflns_limit_l_min -17
_diffrn_reflns_number 14561
_diffrn_reflns_theta_full 28.24
_diffrn_reflns_theta_max 28.24
_diffrn_reflns_theta_min 2.03
_exptl_absorpt_coefficient_mu 5.421
_exptl_absorpt_correction_T_max 0.6132
_exptl_absorpt_correction_T_min 0.4102
_exptl_absorpt_correction_type none
_exptl_crystal_density_diffrn 1.648
_exptl_crystal_density_method 'not measured'
_exptl_crystal_F_000 1016
_exptl_crystal_size_max 0.20
_exptl_crystal_size_mid 0.10
_exptl_crystal_size_min 0.10
_refine_diff_density_max 1.297
_refine_diff_density_min -1.328
_refine_diff_density_rms 0.099
_refine_ls_extinction_coef 0.00037(10)
_refine_ls_extinction_expression Fc^*^=kFc[1+0.001xFc^2^\l^3^/sin(2\q)]^-1/4^
_refine_ls_extinction_method SHELXL
_refine_ls_goodness_of_fit_ref 1.193
_refine_ls_hydrogen_treatment mixed
_refine_ls_matrix_type full
_refine_ls_number_parameters 128
_refine_ls_number_reflns 2535
_refine_ls_number_restraints 0
_refine_ls_restrained_S_all 1.193
_refine_ls_R_factor_all 0.0334
_refine_ls_R_factor_gt 0.0285
_refine_ls_shift/su_max 0.001
_refine_ls_shift/su_mean 0.000
_refine_ls_structure_factor_coef Fsqd
_refine_ls_weighting_details 'calc w=1/[\s^2^(Fo^2^)+(0.0142P)^2^+6.6290P] where P=(Fo^2^+2Fc^2^)/3'
_refine_ls_weighting_scheme calc
_refine_ls_wR_factor_gt 0.0634
_refine_ls_wR_factor_ref 0.0650
_reflns_number_gt 2249
_reflns_number_total 2535
_reflns_threshold_expression >2sigma(I)
_cod_data_source_file 900895ksup1.cif
_cod_data_source_block tas10
_cod_depositor_comments
;
The following automatic conversions were performed:

'_symmetry_cell_setting' value 'Orthorhombic' changed to
'orthorhombic' according to
/home/saulius/struct/CIF-dictionaries/cif_core.dic dictionary named
'cif_core.dic' version 2.4.2 from 2011-04-26.

Automatic conversion script
Id: cif_fix_values 1891 2012-01-12 08:04:46Z andrius 
;
_cod_original_sg_symbol_H-M Pnma
_cod_database_code 7110478

loop_
_symmetry_equiv_pos_as_xyz
'x, y, z'
'-x+1/2, -y, z+1/2'
'-x, y+1/2, -z'
'x+1/2, -y+1/2, -z+1/2'
'-x, -y, -z'
'x-1/2, y, -z-1/2'
'x, -y-1/2, z'
'-x-1/2, y-1/2, z-1/2'

loop_
_atom_site_label
_atom_site_type_symbol
_atom_site_fract_x
_atom_site_fract_y
_atom_site_fract_z
_atom_site_U_iso_or_equiv
_atom_site_adp_type
_atom_site_occupancy
_atom_site_symmetry_multiplicity
_atom_site_calc_flag
_atom_site_refinement_flags
_atom_site_disorder_assembly
_atom_site_disorder_group
Ta Ta 0.12480(2) 0.2500 0.465304(17) 0.03212(9) Uani 1 2 d S . .
C1 C -0.0089(11) 0.3654(8) 0.4219(10) 0.047(3) Uani 0.50 1 d P . -1
H1A H -0.0456 0.4019 0.4754 0.056 Uiso 0.50 1 calc PR . -1
H1B H 0.0169 0.4008 0.3643 0.056 Uiso 0.50 1 calc PR . -1
C2 C -0.0623(13) 0.2901(16) 0.4061(10) 0.146(17) Uani 0.50 1 d P . -1
H2A H -0.0767 0.2751 0.3368 0.176 Uiso 0.50 1 calc PR . -1
H2B H -0.1388 0.2762 0.4471 0.176 Uiso 0.50 1 calc PR . -1
H1 H 0.032(12) 0.149(9) 0.419(10) 0.050 Uiso 0.50 1 d P A -1
Si Si 0.41175(16) 0.2500 0.55722(13) 0.0364(4) Uani 1 2 d S . .
C11 C 0.2422(6) 0.2500 0.6158(4) 0.0342(12) Uani 1 2 d S . .
C12 C 0.1582(4) 0.3281(3) 0.6182(3) 0.0447(11) Uani 1 1 d . . .
C13 C 0.0253(5) 0.2977(4) 0.6243(4) 0.0577(14) Uani 1 1 d . . .
C21 C 0.3513(5) 0.2500 0.4264(4) 0.0317(11) Uani 1 2 d S . .
C22 C 0.2960(4) 0.3282(3) 0.3782(3) 0.0348(9) Uani 1 1 d . . .
C23 C 0.2119(4) 0.2977(3) 0.3012(3) 0.0410(10) Uani 1 1 d . . .
C32 C 0.1964(6) 0.4258(3) 0.6296(4) 0.0629(15) Uani 1 1 d . . .
H32A H 0.2906 0.4319 0.6215 0.094 Uiso 1 1 calc R . .
H32B H 0.1713 0.4468 0.6944 0.094 Uiso 1 1 calc R . .
H32C H 0.1518 0.4617 0.5802 0.094 Uiso 1 1 calc R . .
C33 C -0.0941(6) 0.3568(7) 0.6372(6) 0.114(3) Uani 1 1 d . . .
H33A H -0.1721 0.3192 0.6401 0.172 Uiso 1 1 calc R . .
H33B H -0.1010 0.3980 0.5821 0.172 Uiso 1 1 calc R . .
H33C H -0.0861 0.3910 0.6976 0.172 Uiso 1 1 calc R . .
C42 C 0.3319(5) 0.4263(3) 0.3919(4) 0.0501(11) Uani 1 1 d . . .
H42A H 0.3899 0.4324 0.4480 0.075 Uiso 1 1 calc R . .
H42B H 0.2528 0.4614 0.4031 0.075 Uiso 1 1 calc R . .
H42C H 0.3760 0.4483 0.3335 0.075 Uiso 1 1 calc R . .
C43 C 0.1452(6) 0.3556(4) 0.2267(4) 0.0669(16) Uani 1 1 d . . .
H43A H 0.1596 0.4188 0.2425 0.100 Uiso 1 1 calc R . .
H43B H 0.0516 0.3430 0.2270 0.100 Uiso 1 1 calc R . .
H43C H 0.1808 0.3428 0.1621 0.100 Uiso 1 1 calc R . .
C51 C 0.5187(5) 0.3480(4) 0.5893(4) 0.0657(16) Uani 1 1 d . . .
H51A H 0.4720 0.4039 0.5762 0.099 Uiso 1 1 calc R . .
H51B H 0.5982 0.3459 0.5500 0.099 Uiso 1 1 calc R . .
H51C H 0.5416 0.3451 0.6584 0.099 Uiso 1 1 calc R . .

loop_
_atom_site_aniso_label
_atom_site_aniso_U_11
_atom_site_aniso_U_22
_atom_site_aniso_U_33
_atom_site_aniso_U_23
_atom_site_aniso_U_13
_atom_site_aniso_U_12
Ta 0.02804(13) 0.03400(13) 0.03432(13) 0.000 -0.00242(10) 0.000
C1 0.047(7) 0.042(5) 0.050(6) 0.005(4) 0.007(5) 0.017(5)
C2 0.060(7) 0.33(5) 0.047(6) 0.061(14) 0.012(6) 0.097(16)
Si 0.0255(7) 0.0365(8) 0.0471(10) 0.000 -0.0080(7) 0.000
C11 0.036(3) 0.037(3) 0.030(3) 0.000 -0.006(2) 0.000
C12 0.041(2) 0.056(3) 0.037(2) -0.008(2) -0.0032(18) 0.015(2)
C13 0.039(2) 0.094(4) 0.040(3) -0.011(2) -0.001(2) 0.013(3)
C21 0.028(3) 0.032(3) 0.035(3) 0.000 0.001(2) 0.000
C22 0.034(2) 0.032(2) 0.039(2) 0.0045(17) 0.0040(17) 0.0005(17)
C23 0.041(2) 0.046(2) 0.036(2) 0.0072(18) 0.0002(18) 0.0016(19)
C32 0.080(4) 0.047(3) 0.062(3) -0.023(3) -0.018(3) 0.020(3)
C33 0.056(4) 0.199(10) 0.088(5) -0.048(6) 0.000(3) 0.060(5)
C42 0.057(3) 0.030(2) 0.063(3) 0.007(2) 0.004(2) -0.004(2)
C43 0.069(4) 0.077(4) 0.054(3) 0.026(3) -0.012(3) 0.003(3)
C51 0.051(3) 0.078(4) 0.068(4) -0.006(3) -0.014(3) -0.029(3)

loop_
_atom_type_symbol
_atom_type_description
_atom_type_scat_dispersion_real
_atom_type_scat_dispersion_imag
_atom_type_scat_source
C C 0.0033 0.0016 'International Tables Vol C Tables 4.2.6.8 and 6.1.1.4'
H H 0.0000 0.0000 'International Tables Vol C Tables 4.2.6.8 and 6.1.1.4'
Si Si 0.0817 0.0704 'International Tables Vol C Tables 4.2.6.8 and 6.1.1.4'
Ta Ta -0.7052 6.5227 'International Tables Vol C Tables 4.2.6.8 and 6.1.1.4'

loop_
_geom_angle_atom_site_label_1
_geom_angle_atom_site_label_2
_geom_angle_atom_site_label_3
_geom_angle
_geom_angle_site_symmetry_1
_geom_angle_site_symmetry_3
C2 Ta C2 32.0(13) 7_565 .
C2 Ta C1 33.0(7) 7_565 7_565
C2 Ta C1 65.0(8) . 7_565
C2 Ta C1 65.0(8) 7_565 .
C2 Ta C1 33.0(7) . .
C1 Ta C1 98.0(7) 7_565 .
C2 Ta C21 141.1(4) 7_565 .
C2 Ta C21 141.1(4) . .
C1 Ta C21 121.9(3) 7_565 .
C1 Ta C21 121.9(3) . .
C2 Ta C11 140.3(4) 7_565 .
C2 Ta C11 140.3(4) . .
C1 Ta C11 121.9(4) 7_565 .
C1 Ta C11 121.9(4) . .
C21 Ta C11 72.7(2) . .
C2 Ta C22 126.1(4) 7_565 .
C2 Ta C22 108.9(5) . .
C1 Ta C22 132.1(3) 7_565 .
C1 Ta C22 86.8(3) . .
C21 Ta C22 35.23(12) . .
C11 Ta C22 93.51(16) . .
C2 Ta C22 108.9(5) 7_565 7_565
C2 Ta C22 126.1(4) . 7_565
C1 Ta C22 86.8(3) 7_565 7_565
C1 Ta C22 132.1(3) . 7_565
C21 Ta C22 35.23(12) . 7_565
C11 Ta C22 93.51(16) . 7_565
C22 Ta C22 57.48(19) . 7_565
C2 Ta C12 125.6(4) 7_565 .
C2 Ta C12 108.5(5) . .
C1 Ta C12 132.3(4) 7_565 .
C1 Ta C12 87.1(4) . .
C21 Ta C12 93.22(16) . .
C11 Ta C12 35.01(13) . .
C22 Ta C12 95.39(16) . .
C22 Ta C12 123.76(14) 7_565 .
C2 Ta C12 108.5(5) 7_565 7_565
C2 Ta C12 125.6(4) . 7_565
C1 Ta C12 87.1(4) 7_565 7_565
C1 Ta C12 132.3(4) . 7_565
C21 Ta C12 93.22(16) . 7_565
C11 Ta C12 35.01(13) . 7_565
C22 Ta C12 123.76(14) . 7_565
C22 Ta C12 95.39(16) 7_565 7_565
C12 Ta C12 57.4(2) . 7_565
C2 Ta C13 92.5(4) 7_565 .
C2 Ta C13 83.6(4) . .
C1 Ta C13 101.3(4) 7_565 .
C1 Ta C13 76.6(4) . .
C21 Ta C13 126.18(17) . .
C11 Ta C13 56.90(18) . .
C22 Ta C13 125.94(17) . .
C22 Ta C13 149.23(15) 7_565 .
C12 Ta C13 33.82(16) . .
C12 Ta C13 56.02(18) 7_565 .
C2 Ta C13 83.6(4) 7_565 7_565
C2 Ta C13 92.5(4) . 7_565
C1 Ta C13 76.6(4) 7_565 7_565
C1 Ta C13 101.3(4) . 7_565
C21 Ta C13 126.18(17) . 7_565
C11 Ta C13 56.90(18) . 7_565
C22 Ta C13 149.23(15) . 7_565
C22 Ta C13 125.94(17) 7_565 7_565
C12 Ta C13 56.02(18) . 7_565
C12 Ta C13 33.82(16) 7_565 7_565
C13 Ta C13 32.9(3) . 7_565
C2 C1 Ta 68.7(7) . .
C1 C2 Ta 78.3(8) . .
C51 Si C51 102.0(4) . 7_565
C51 Si C21 114.3(2) . .
C51 Si C21 114.3(2) 7_565 .
C51 Si C11 115.6(2) . .
C51 Si C11 115.6(2) 7_565 .
C21 Si C11 95.8(2) . .
C12 C11 C12 106.9(6) 7_565 .
C12 C11 Si 123.3(3) 7_565 .
C12 C11 Si 123.3(3) . .
C12 C11 Ta 73.8(3) 7_565 .
C12 C11 Ta 73.8(3) . .
Si C11 Ta 95.4(2) . .
C13 C12 C11 108.2(5) . .
C13 C12 C32 122.8(4) . .
C11 C12 C32 128.3(4) . .
C13 C12 Ta 76.4(3) . .
C11 C12 Ta 71.2(3) . .
C32 C12 Ta 125.9(3) . .
C13 C13 C12 108.4(3) 7_565 .
C13 C13 C33 125.4(5) 7_565 .
C12 C13 C33 126.0(6) . .
C13 C13 Ta 73.56(14) 7_565 .
C12 C13 Ta 69.8(3) . .
C33 C13 Ta 126.3(4) . .
C22 C21 C22 106.4(5) 7_565 .
C22 C21 Si 123.9(3) 7_565 .
C22 C21 Si 123.9(3) . .
C22 C21 Ta 73.9(3) 7_565 .
C22 C21 Ta 73.9(3) . .
Si C21 Ta 96.1(2) . .
C23 C22 C21 108.4(4) . .
C23 C22 C42 122.7(4) . .
C21 C22 C42 128.3(4) . .
C23 C22 Ta 77.1(2) . .
C21 C22 Ta 70.9(3) . .
C42 C22 Ta 125.2(3) . .
C23 C23 C22 108.4(2) 7_565 .
C23 C23 C43 125.1(3) 7_565 .
C22 C23 C43 126.3(4) . .
C23 C23 Ta 73.64(10) 7_565 .
C22 C23 Ta 69.2(2) . .
C43 C23 Ta 127.4(3) . .

loop_
_geom_bond_atom_site_label_1
_geom_bond_atom_site_label_2
_geom_bond_distance
_geom_bond_site_symmetry_2
Ta C2 2.152(12) 7_565
Ta C2 2.152(12) .
Ta C1 2.262(10) 7_565
Ta C1 2.262(10) .
Ta C21 2.365(5) .
Ta C11 2.373(6) .
Ta C22 2.404(4) .
Ta C22 2.404(4) 7_565
Ta C12 2.406(4) .
Ta C12 2.406(4) 7_565
Ta C13 2.492(5) .
Ta C13 2.492(5) 7_565
C1 C2 1.26(2) .
Si C51 1.864(5) .
Si C51 1.864(5) 7_565
Si C21 1.884(6) .
Si C11 1.901(6) .
C11 C12 1.438(6) 7_565
C11 C12 1.438(6) .
C12 C13 1.427(7) .
C12 C32 1.504(7) .
C13 C13 1.411(12) 7_565
C13 C33 1.507(8) .
C21 C22 1.444(5) 7_565
C21 C22 1.444(5) .
C22 C23 1.427(6) .
C22 C42 1.509(6) .
C23 C23 1.411(9) 7_565
C23 C43 1.491(6) .
